data_4123477
loop_
_publ_author_name
'Xue, Fei'
'Zhao, Jin'
'Hor, T. S. Andy'
'Hayashi, Tamio'

_publ_section_title
;
 Nickel-catalyzed three-component domino reactions of aryl grignard
 reagents, alkynes, and aryl halides producing tetrasubstituted alkenes.
;
_journal_issue 9
_journal_name_full 'Journal of the American Chemical Society'
_journal_page_first 3189
_journal_page_last 3192
_journal_paper_doi 10.1021/ja513166w
_journal_volume 137
_journal_year 2015
_chemical_formula_sum 'C25 H26'
_chemical_formula_weight 326.46
_chemical_name_systematic
; 
 ? 
;
_space_group_crystal_system monoclinic
_space_group_IT_number 14
_space_group_name_Hall '-P 2ybc'
_space_group_name_H-M_alt 'P 1 21/c 1'
_symmetry_space_group_name_Hall '-P 2ybc'
_symmetry_space_group_name_H-M 'P 1 21/c 1'
_atom_sites_solution_hydrogens geom
_audit_creation_method SHELXL-2014
_cell_angle_alpha 90
_cell_angle_beta 92.611(7)
_cell_angle_gamma 90
_cell_formula_units_Z 4
_cell_length_a 17.560(3)
_cell_length_b 5.7255(10)
_cell_length_c 18.734(4)
_cell_measurement_reflns_used 5071
_cell_measurement_temperature 100(2)
_cell_measurement_theta_max 28.14
_cell_measurement_theta_min 2.42
_cell_volume 1881.6(6)
_computing_cell_refinement 'Bruker SAINT'
_computing_data_collection 'Bruker APEX2'
_computing_data_reduction 'Bruker SAINT'
_computing_molecular_graphics 'Bruker SHELXTL'
_computing_publication_material 'Bruker SHELXTL'
_computing_structure_refinement 'SHELXL-2014 (Sheldrick, 2014)'
_computing_structure_solution 'SHELXS-97 (Sheldrick 2008)'
_diffrn_ambient_temperature 100(2)
_diffrn_measured_fraction_theta_full 0.989
_diffrn_measured_fraction_theta_max 0.989
_diffrn_measurement_device_type 'Bruker D8 Venture'
_diffrn_measurement_method '\f and \w scans'
_diffrn_radiation_type MoK\a
_diffrn_radiation_wavelength 0.71073
_diffrn_reflns_av_R_equivalents 0.0748
_diffrn_reflns_av_unetI/netI 0.0687
_diffrn_reflns_Laue_measured_fraction_full 0.989
_diffrn_reflns_Laue_measured_fraction_max 0.989
_diffrn_reflns_limit_h_max 20
_diffrn_reflns_limit_h_min -20
_diffrn_reflns_limit_k_max 6
_diffrn_reflns_limit_k_min -6
_diffrn_reflns_limit_l_max 22
_diffrn_reflns_limit_l_min -22
_diffrn_reflns_number 12442
_diffrn_reflns_point_group_measured_fraction_full 0.989
_diffrn_reflns_point_group_measured_fraction_max 0.989
_diffrn_reflns_theta_full 25.000
_diffrn_reflns_theta_max 25.026
_diffrn_reflns_theta_min 2.176
_exptl_absorpt_coefficient_mu 0.065
_exptl_absorpt_correction_T_max 0.7457
_exptl_absorpt_correction_T_min 0.3293
_exptl_absorpt_correction_type multi-scan
_exptl_absorpt_process_details 'Sadabs, (Sheldrick 2012)'
_exptl_crystal_colour Colourless
_exptl_crystal_density_diffrn 1.152
_exptl_crystal_density_meas ?
_exptl_crystal_density_method 'Not Measured'
_exptl_crystal_description Thin_Plate
_exptl_crystal_F_000 704
_exptl_crystal_size_max 0.400
_exptl_crystal_size_mid 0.360
_exptl_crystal_size_min 0.040
_refine_diff_density_max 0.364
_refine_diff_density_min -0.386
_refine_diff_density_rms 0.088
_refine_ls_extinction_coef 0.021(5)
_refine_ls_extinction_expression Fc^*^=kFc[1+0.001xFc^2^\l^3^/sin(2\q)]^-1/4^
_refine_ls_extinction_method SHELXL
_refine_ls_goodness_of_fit_ref 1.186
_refine_ls_hydrogen_treatment constr
_refine_ls_matrix_type full
_refine_ls_number_parameters 229
_refine_ls_number_reflns 3280
_refine_ls_number_restraints 0
_refine_ls_restrained_S_all 1.186
_refine_ls_R_factor_all 0.0968
_refine_ls_R_factor_gt 0.0749
_refine_ls_shift/su_max 0.000
_refine_ls_shift/su_mean 0.000
_refine_ls_structure_factor_coef Fsqd
_refine_ls_weighting_details 'w=1/[\s^2^(Fo^2^)+(0.1302P)^2^] where P=(Fo^2^+2Fc^2^)/3'
_refine_ls_weighting_scheme calc
_refine_ls_wR_factor_gt 0.1984
_refine_ls_wR_factor_ref 0.2168
_reflns_Friedel_coverage 0.000
_reflns_number_gt 2480
_reflns_number_total 3280
_reflns_threshold_expression 'I > 2\s(I)'
_cod_data_source_file ja513166w_si_004.cif
_cod_data_source_block E464
_cod_depositor_comments
;
The following automatic conversions were performed:

'_exptl_absorpt_correction_type' value 'Multi-scan' changed to
'multi-scan' according to
/usr/data/users/saulius/crontab/automatic-downloads/rss-feeds/ACS/lib/dictionaries/cif_core.dic
dictionary named 'cif_core.dic' version 2.4.2 from 2011-04-26.

'_exptl_crystal_density_meas' value 'Not Measured' was changed to '?'
- the value is perceived as not measured.

Automatic conversion script
Id: cif_fix_values 3086 2015-02-26 13:12:21Z robertas 

 Adding full bibliography for 4123475--4123478.cif.
;
_cod_database_code 4123477
_shelx_space_group_comment
; 
The symmetry employed for this shelxl refinement is uniquely defined 
by the following loop, which should always be used as a source of 
symmetry information in preference to the above space-group names. 
They are only intended as comments. 
;
_shelx_estimated_absorpt_t_min 0.975
_shelx_estimated_absorpt_t_max 0.997
_shelxl_version_number 2014-3

loop_
_space_group_symop_operation_xyz
'x, y, z'
'-x, y+1/2, -z+1/2'
'-x, -y, -z'
'x, -y-1/2, z-1/2'

loop_
_atom_site_label
_atom_site_type_symbol
_atom_site_fract_x
_atom_site_fract_y
_atom_site_fract_z
_atom_site_U_iso_or_equiv
_atom_site_adp_type
_atom_site_occupancy
_atom_site_site_symmetry_order
_atom_site_calc_flag
_atom_site_refinement_flags_posn
_atom_site_refinement_flags_adp
C1 C 0.24637(13) 0.6993(4) 0.28449(12) 0.0208(6) Uani 1 1 d . .
C2 C 0.26242(13) 0.7739(4) 0.21827(13) 0.0218(6) Uani 1 1 d . .
C3 C 0.20306(13) 0.7745(4) 0.15721(12) 0.0237(6) Uani 1 1 d . .
H3A H 0.2028 0.9300 0.1341 0.028 Uiso 1 1 calc R U
H3B H 0.1522 0.7496 0.1767 0.028 Uiso 1 1 calc R U
C4 C 0.21638(14) 0.5877(4) 0.10066(12) 0.0264(6) Uani 1 1 d . .
H4A H 0.2678 0.6100 0.0822 0.032 Uiso 1 1 calc R U
H4B H 0.2153 0.4320 0.1236 0.032 Uiso 1 1 calc R U
C5 C 0.15815(14) 0.5919(4) 0.03841(13) 0.0279(6) Uani 1 1 d . .
H5A H 0.1625 0.7411 0.0122 0.033 Uiso 1 1 calc R U
H5B H 0.1062 0.5830 0.0568 0.033 Uiso 1 1 calc R U
C6 C 0.16998(17) 0.3881(5) -0.01270(14) 0.0361(7) Uani 1 1 d . .
H6A H 0.2192 0.4058 -0.0348 0.054 Uiso 1 1 calc R U
H6B H 0.1289 0.3872 -0.0499 0.054 Uiso 1 1 calc R U
H6C H 0.1694 0.2408 0.0139 0.054 Uiso 1 1 calc R U
C7 C 0.17294(13) 0.5733(4) 0.29736(12) 0.0223(6) Uani 1 1 d . .
C8 C 0.11929(13) 0.6665(4) 0.34247(12) 0.0257(6) Uani 1 1 d . .
H8 H 0.1293 0.8131 0.3647 0.031 Uiso 1 1 calc R U
C9 C 0.05094(14) 0.5489(5) 0.35579(13) 0.0293(7) Uani 1 1 d . .
C10 C 0.03815(14) 0.3346(5) 0.32318(13) 0.0298(6) Uani 1 1 d . .
H10 H -0.0079 0.2529 0.3307 0.036 Uiso 1 1 calc R U
C11 C 0.09131(14) 0.2379(5) 0.27991(14) 0.0308(6) Uani 1 1 d . .
H11 H 0.0819 0.0894 0.2587 0.037 Uiso 1 1 calc R U
C12 C 0.15854(14) 0.3560(4) 0.26714(13) 0.0269(6) Uani 1 1 d . .
H12 H 0.1948 0.2872 0.2375 0.032 Uiso 1 1 calc R U
C13 C -0.00694(15) 0.6587(6) 0.40262(15) 0.0415(8) Uani 1 1 d . .
H13A H -0.0466 0.7359 0.3726 0.062 Uiso 1 1 calc R U
H13B H 0.0183 0.7741 0.4342 0.062 Uiso 1 1 calc R U
H13C H -0.0302 0.5374 0.4314 0.062 Uiso 1 1 calc R U
C14 C 0.29779(13) 0.7273(4) 0.34916(13) 0.0233(6) Uani 1 1 d . .
C15 C 0.29903(14) 0.5568(4) 0.40263(13) 0.0268(6) Uani 1 1 d . .
H15 H 0.2688 0.4203 0.3959 0.032 Uiso 1 1 calc R U
C16 C 0.34330(15) 0.5830(5) 0.46499(13) 0.0310(6) Uani 1 1 d . .
H16 H 0.3439 0.4640 0.5003 0.037 Uiso 1 1 calc R U
C17 C 0.38693(14) 0.7826(5) 0.47603(14) 0.0315(7) Uani 1 1 d . .
H17 H 0.4174 0.8008 0.5189 0.038 Uiso 1 1 calc R U
C18 C 0.38590(14) 0.9547(5) 0.42449(13) 0.0300(6) Uani 1 1 d . .
H18 H 0.4157 1.0917 0.4319 0.036 Uiso 1 1 calc R U
C19 C 0.34171(13) 0.9290(4) 0.36204(13) 0.0259(6) Uani 1 1 d . .
H19 H 0.3411 1.0498 0.3273 0.031 Uiso 1 1 calc R U
C20 C 0.34042(13) 0.8490(4) 0.19761(12) 0.0209(6) Uani 1 1 d . .
C21 C 0.40238(13) 0.6991(4) 0.20988(12) 0.0239(6) Uani 1 1 d . .
H21 H 0.3954 0.5559 0.2344 0.029 Uiso 1 1 calc R U
C22 C 0.47437(13) 0.7565(4) 0.18667(13) 0.0268(6) Uani 1 1 d . .
H22 H 0.5158 0.6521 0.1954 0.032 Uiso 1 1 calc R U
C23 C 0.48591(14) 0.9644(4) 0.15107(13) 0.0276(6) Uani 1 1 d . .
H23 H 0.5349 1.0027 0.1351 0.033 Uiso 1 1 calc R U
C24 C 0.42507(14) 1.1165(4) 0.13888(12) 0.0269(6) Uani 1 1 d . .
H24 H 0.4325 1.2601 0.1148 0.032 Uiso 1 1 calc R U
C25 C 0.35323(14) 1.0584(4) 0.16199(12) 0.0256(6) Uani 1 1 d . .
H25 H 0.3120 1.1637 0.1533 0.031 Uiso 1 1 calc R U

loop_
_atom_site_aniso_label
_atom_site_aniso_U_11
_atom_site_aniso_U_22
_atom_site_aniso_U_33
_atom_site_aniso_U_23
_atom_site_aniso_U_13
_atom_site_aniso_U_12
C1 0.0221(12) 0.0137(12) 0.0268(13) 0.0006(10) 0.0018(9) 0.0035(9)
C2 0.0233(12) 0.0133(12) 0.0288(14) -0.0023(10) 0.0024(10) 0.0034(9)
C3 0.0282(13) 0.0198(13) 0.0229(13) 0.0035(10) -0.0009(10) -0.0002(10)
C4 0.0287(13) 0.0221(14) 0.0286(14) 0.0019(11) 0.0034(10) 0.0029(10)
C5 0.0338(14) 0.0236(14) 0.0262(13) 0.0021(11) 0.0004(10) -0.0018(11)
C6 0.0492(17) 0.0275(15) 0.0317(15) -0.0002(12) 0.0020(12) -0.0032(13)
C7 0.0270(13) 0.0199(13) 0.0200(12) 0.0030(10) -0.0003(10) 0.0014(10)
C8 0.0302(14) 0.0196(13) 0.0271(14) 0.0009(10) -0.0008(10) 0.0021(10)
C9 0.0247(13) 0.0348(16) 0.0284(14) 0.0078(11) 0.0006(10) 0.0044(11)
C10 0.0251(13) 0.0294(15) 0.0345(15) 0.0063(12) -0.0040(11) -0.0041(11)
C11 0.0384(15) 0.0209(14) 0.0325(15) 0.0020(11) -0.0048(12) -0.0022(11)
C12 0.0328(14) 0.0220(14) 0.0260(13) -0.0008(11) 0.0017(10) 0.0009(11)
C13 0.0326(15) 0.0502(19) 0.0421(17) 0.0033(14) 0.0082(12) 0.0020(13)
C14 0.0242(12) 0.0199(13) 0.0262(13) -0.0027(10) 0.0047(10) 0.0015(10)
C15 0.0308(13) 0.0231(14) 0.0269(14) 0.0011(10) 0.0045(10) 0.0018(10)
C16 0.0361(14) 0.0310(15) 0.0262(14) 0.0042(11) 0.0036(11) 0.0050(11)
C17 0.0313(14) 0.0379(16) 0.0250(14) -0.0058(12) -0.0033(11) 0.0054(12)
C18 0.0314(14) 0.0286(15) 0.0302(15) -0.0079(11) 0.0037(11) -0.0019(11)
C19 0.0293(13) 0.0222(14) 0.0266(13) -0.0021(10) 0.0041(10) 0.0006(10)
C20 0.0250(12) 0.0176(13) 0.0202(12) -0.0013(10) 0.0003(9) 0.0000(10)
C21 0.0292(13) 0.0200(13) 0.0223(13) -0.0002(10) 0.0003(10) 0.0001(10)
C22 0.0274(13) 0.0287(15) 0.0243(13) -0.0030(11) 0.0004(10) 0.0040(11)
C23 0.0264(13) 0.0317(15) 0.0250(14) -0.0033(11) 0.0038(10) -0.0056(11)
C24 0.0359(14) 0.0211(14) 0.0239(13) 0.0007(11) 0.0023(10) -0.0053(11)
C25 0.0299(13) 0.0221(14) 0.0247(13) 0.0002(10) 0.0021(10) 0.0024(10)

loop_
_atom_type_symbol
_atom_type_description
_atom_type_scat_dispersion_real
_atom_type_scat_dispersion_imag
_atom_type_scat_source
C C 0.0033 0.0016 'International Tables Vol C Tables 4.2.6.8 and 6.1.1.4'
H H 0.0000 0.0000 'International Tables Vol C Tables 4.2.6.8 and 6.1.1.4'

loop_
_geom_angle_atom_site_label_1
_geom_angle_atom_site_label_2
_geom_angle_atom_site_label_3
_geom_angle
C2 C1 C14 124.7(2)
C2 C1 C7 120.9(2)
C14 C1 C7 114.5(2)
C1 C2 C20 123.8(2)
C1 C2 C3 121.9(2)
C20 C2 C3 114.2(2)
C2 C3 C4 113.57(19)
C2 C3 H3A 108.9
C4 C3 H3A 108.9
C2 C3 H3B 108.9
C4 C3 H3B 108.9
H3A C3 H3B 107.7
C5 C4 C3 113.71(19)
C5 C4 H4A 108.8
C3 C4 H4A 108.8
C5 C4 H4B 108.8
C3 C4 H4B 108.8
H4A C4 H4B 107.7
C4 C5 C6 111.3(2)
C4 C5 H5A 109.4
C6 C5 H5A 109.4
C4 C5 H5B 109.4
C6 C5 H5B 109.4
H5A C5 H5B 108.0
C5 C6 H6A 109.5
C5 C6 H6B 109.5
H6A C6 H6B 109.5
C5 C6 H6C 109.5
H6A C6 H6C 109.5
H6B C6 H6C 109.5
C12 C7 C8 118.3(2)
C12 C7 C1 120.4(2)
C8 C7 C1 121.3(2)
C7 C8 C9 121.8(2)
C7 C8 H8 119.1
C9 C8 H8 119.1
C10 C9 C8 117.9(2)
C10 C9 C13 121.7(2)
C8 C9 C13 120.4(2)
C11 C10 C9 121.0(2)
C11 C10 H10 119.5
C9 C10 H10 119.5
C10 C11 C12 120.5(2)
C10 C11 H11 119.7
C12 C11 H11 119.7
C7 C12 C11 120.5(2)
C7 C12 H12 119.8
C11 C12 H12 119.8
C9 C13 H13A 109.5
C9 C13 H13B 109.5
H13A C13 H13B 109.5
C9 C13 H13C 109.5
H13A C13 H13C 109.5
H13B C13 H13C 109.5
C15 C14 C19 117.4(2)
C15 C14 C1 119.8(2)
C19 C14 C1 122.5(2)
C16 C15 C14 121.3(2)
C16 C15 H15 119.3
C14 C15 H15 119.3
C15 C16 C17 120.1(2)
C15 C16 H16 120.0
C17 C16 H16 120.0
C18 C17 C16 119.7(2)
C18 C17 H17 120.2
C16 C17 H17 120.2
C17 C18 C19 120.4(2)
C17 C18 H18 119.8
C19 C18 H18 119.8
C18 C19 C14 121.1(2)
C18 C19 H19 119.5
C14 C19 H19 119.5
C25 C20 C21 117.7(2)
C25 C20 C2 122.5(2)
C21 C20 C2 119.6(2)
C22 C21 C20 120.9(2)
C22 C21 H21 119.5
C20 C21 H21 119.5
C23 C22 C21 120.5(2)
C23 C22 H22 119.7
C21 C22 H22 119.7
C22 C23 C24 119.4(2)
C22 C23 H23 120.3
C24 C23 H23 120.3
C23 C24 C25 120.0(2)
C23 C24 H24 120.0
C25 C24 H24 120.0
C24 C25 C20 121.5(2)
C24 C25 H25 119.3
C20 C25 H25 119.3

loop_
_geom_bond_atom_site_label_1
_geom_bond_atom_site_label_2
_geom_bond_distance
C1 C2 1.354(3)
C1 C14 1.486(3)
C1 C7 1.506(3)
C2 C20 1.503(3)
C2 C3 1.512(3)
C3 C4 1.531(3)
C3 H3A 0.9900
C3 H3B 0.9900
C4 C5 1.516(3)
C4 H4A 0.9900
C4 H4B 0.9900
C5 C6 1.530(4)
C5 H5A 0.9900
C5 H5B 0.9900
C6 H6A 0.9800
C6 H6B 0.9800
C6 H6C 0.9800
C7 C12 1.385(3)
C7 C8 1.399(3)
C8 C9 1.408(3)
C8 H8 0.9500
C9 C10 1.385(4)
C9 C13 1.510(4)
C10 C11 1.380(4)
C10 H10 0.9500
C11 C12 1.391(4)
C11 H11 0.9500
C12 H12 0.9500
C13 H13A 0.9800
C13 H13B 0.9800
C13 H13C 0.9800
C14 C15 1.398(3)
C14 C19 1.403(3)
C15 C16 1.382(3)
C15 H15 0.9500
C16 C17 1.386(4)
C16 H16 0.9500
C17 C18 1.379(4)
C17 H17 0.9500
C18 C19 1.382(3)
C18 H18 0.9500
C19 H19 0.9500
C20 C25 1.395(3)
C20 C21 1.397(3)
C21 C22 1.395(3)
C21 H21 0.9500
C22 C23 1.384(4)
C22 H22 0.9500
C23 C24 1.389(3)
C23 H23 0.9500
C24 C25 1.393(3)
C24 H24 0.9500
C25 H25 0.9500
